data_1537585
loop_
_publ_author_name
'Lindemann, W.'

_publ_section_title
;
 Beitrag zur Enstatitstruktur (Verfeinerung der Parameterwerte )
;
_journal_name_full
;
Neues Jahrbuch fuer Mineralogie. Monatshefte (Band=Jahr) (1950-)
;
_journal_page_first 226
_journal_page_last 233
_journal_volume 1961
_journal_year 1961
_chemical_formula_sum 'Mg O3 Si'
_chemical_name_systematic 'Mg (Si O3)'
_space_group_IT_number 61
_symmetry_space_group_name_Hall '-P 2ac 2ab'
_symmetry_space_group_name_H-M 'P b c a'
_cell_angle_alpha 90
_cell_angle_beta 90
_cell_angle_gamma 90
_cell_formula_units_Z 16
_cell_length_a 18.211
_cell_length_b 8.81
_cell_length_c 5.203
_cell_volume 834.764
_citation_journal_id_ASTM NJMMAW
_cod_data_source_file Lindemann_NJMMAW_1961_48.cif
_cod_data_source_block Mg1O3Si1
_cod_original_cell_volume 834.7637
_cod_original_formula_sum 'Mg1 O3 Si1'
_cod_database_code 1537585

loop_
_symmetry_equiv_pos_as_xyz
x,y,z
-x+1/2,-y,z+1/2
x+1/2,-y+1/2,-z
-x,y+1/2,-z+1/2
-x,-y,-z
x-1/2,y,-z-1/2
-x-1/2,y-1/2,z
x,-y-1/2,z-1/2

loop_
_atom_site_label
_atom_site_type_symbol
_atom_site_fract_x
_atom_site_fract_y
_atom_site_fract_z
_atom_site_occupancy
_atom_site_U_iso_or_equiv
O2 O-2 0.065 0.14 0.23 1 0.0
Si1 Si+4 0.035 -0.342 0.284 1 0.0
Si2 Si+4 0.275 0.158 0.531 1 0.0
O1 O-2 0.061 -0.265 0.04 1 0.0
O6 O-2 0.19 -0.237 0.299 1 0.0
O5 O-2 0.311 0.003 0.52 1 0.0
O4 O-2 0.31 -0.35 0.53 1 0.0
Mg1 Mg+2 0.125 0.334 0.359 1 0.0
Mg2 Mg+2 0.125 -0.021 0.341 1 0.0
O3 O-2 0.065 0.501 0.255 1 0.0
